data_7211782
loop_
_publ_author_name
'Aaker\"oy, Christer B.'
'Hurley, Evan P.'
'Desper, John'
'Natali, Manuel'
'Douglawi, Antoin'
'Giordani, Silvia'

_publ_section_title
;
 The balance between closed and open forms of spiropyrans in the solid
 state
;
_journal_issue 4
_journal_name_full CrystEngComm
_journal_page_first 1027
_journal_paper_doi 10.1039/b914566d
_journal_volume 12
_journal_year 2010
_chemical_formula_moiety 'C21 H22 N2 O5'
_chemical_formula_sum 'C21 H22 N2 O5'
_chemical_formula_weight 382.41
_chemical_name_systematic
;
EH-01-64-04 nitro- methoxy- hydroxyethyl spiropyran
;
_space_group_IT_number 14
_symmetry_cell_setting monoclinic
_symmetry_space_group_name_Hall '-P 2yn'
_symmetry_space_group_name_H-M 'P 1 21/n 1'
_atom_sites_solution_hydrogens geom
_atom_sites_solution_primary direct
_atom_sites_solution_secondary difmap
_audit_creation_method SHELXL-97
_cell_angle_alpha 90.00
_cell_angle_beta 96.314(2)
_cell_angle_gamma 90.00
_cell_formula_units_Z 4
_cell_length_a 6.7336(3)
_cell_length_b 30.1846(12)
_cell_length_c 9.5144(4)
_cell_measurement_reflns_used 9949
_cell_measurement_temperature 120(2)
_cell_measurement_theta_max 32.41
_cell_measurement_theta_min 2.26
_cell_volume 1922.08(14)
_computing_cell_refinement 'Bruker SMART'
_computing_data_collection 'Bruker SMART'
_computing_data_reduction 'Bruker SAINT'
_computing_molecular_graphics 'Bruker SHELXTL'
_computing_publication_material 'Bruker SHELXTL'
_computing_structure_refinement 'SHELXL-97 (Sheldrick, 1997)'
_computing_structure_solution 'SHELXS-97 (Sheldrick, 1990)'
_diffrn_ambient_temperature 120(2)
_diffrn_measured_fraction_theta_full 0.984
_diffrn_measured_fraction_theta_max 0.847
_diffrn_measurement_device_type 'CCD area detector'
_diffrn_measurement_method 'phi and omega scans'
_diffrn_radiation_monochromator graphite
_diffrn_radiation_source 'fine-focus sealed tube'
_diffrn_radiation_type MoK\a
_diffrn_radiation_wavelength 0.71073
_diffrn_reflns_av_R_equivalents 0.0242
_diffrn_reflns_av_sigmaI/netI 0.0236
_diffrn_reflns_limit_h_max 9
_diffrn_reflns_limit_h_min -9
_diffrn_reflns_limit_k_max 32
_diffrn_reflns_limit_k_min -43
_diffrn_reflns_limit_l_max 14
_diffrn_reflns_limit_l_min -13
_diffrn_reflns_number 19947
_diffrn_reflns_theta_full 30.00
_diffrn_reflns_theta_max 32.36
_diffrn_reflns_theta_min 2.54
_exptl_absorpt_coefficient_mu 0.095
_exptl_absorpt_correction_type none
_exptl_crystal_colour green
_exptl_crystal_density_diffrn 1.321
_exptl_crystal_density_method 'not measured'
_exptl_crystal_description prism
_exptl_crystal_F_000 808
_exptl_crystal_size_max 0.25
_exptl_crystal_size_mid 0.20
_exptl_crystal_size_min 0.15
_refine_diff_density_max 0.410
_refine_diff_density_min -0.200
_refine_diff_density_rms 0.046
_refine_ls_extinction_method none
_refine_ls_goodness_of_fit_ref 1.037
_refine_ls_hydrogen_treatment mixed
_refine_ls_matrix_type full
_refine_ls_number_parameters 259
_refine_ls_number_reflns 5830
_refine_ls_number_restraints 0
_refine_ls_restrained_S_all 1.037
_refine_ls_R_factor_all 0.0498
_refine_ls_R_factor_gt 0.0408
_refine_ls_shift/su_max 0.000
_refine_ls_shift/su_mean 0.000
_refine_ls_structure_factor_coef Fsqd
_refine_ls_weighting_details 'calc w=1/[\s^2^(Fo^2^)+(0.0700P)^2^+0.3500P] where P=(Fo^2^+2Fc^2^)/3'
_refine_ls_weighting_scheme calc
_refine_ls_wR_factor_gt 0.1139
_refine_ls_wR_factor_ref 0.1205
_reflns_number_gt 4870
_reflns_number_total 5830
_reflns_threshold_expression >2sigma(I)
_cod_data_source_file b914566d.txt
_cod_data_source_block 5
_cod_depositor_comments
;
The following automatic conversions were performed:

'_symmetry_cell_setting' value 'Monoclinic' changed to 'monoclinic'
according to /home/saulius/struct/CIF-dictionaries/cif_core.dic
dictionary named 'cif_core.dic' version 2.4.2 from 2011-04-26.

Automatic conversion script
Id: cif_fix_values 1891 2012-01-12 08:04:46Z andrius 
;
_cod_original_sg_symbol_H-M P2(1)/n
_cod_database_code 7211782

loop_
_symmetry_equiv_pos_as_xyz
'x, y, z'
'-x+1/2, y+1/2, -z+1/2'
'-x, -y, -z'
'x-1/2, -y-1/2, z-1/2'

loop_
_atom_site_label
_atom_site_type_symbol
_atom_site_fract_x
_atom_site_fract_y
_atom_site_fract_z
_atom_site_U_iso_or_equiv
_atom_site_adp_type
_atom_site_occupancy
_atom_site_symmetry_multiplicity
_atom_site_calc_flag
_atom_site_refinement_flags
N11 N 0.19002(12) 0.14656(3) 0.26963(8) 0.01922(16) Uani 1 1 d .
C12 C 0.33014(13) 0.11589(3) 0.30358(10) 0.01789(17) Uani 1 1 d .
C13 C 0.29041(14) 0.07556(3) 0.20776(9) 0.01818(17) Uani 1 1 d .
C14 C 0.10918(14) 0.09084(3) 0.11240(10) 0.02027(18) Uani 1 1 d .
C15 C 0.00231(15) 0.07036(4) -0.00243(10) 0.0256(2) Uani 1 1 d .
H15 H 0.0349 0.0412 -0.0296 0.031 Uiso 1 1 calc R
C16 C -0.15421(15) 0.09361(4) -0.07722(11) 0.0295(2) Uani 1 1 d .
H16 H -0.2299 0.0800 -0.1557 0.035 Uiso 1 1 calc R
C17 C -0.20087(16) 0.13630(4) -0.03869(12) 0.0310(2) Uani 1 1 d .
H17 H -0.3062 0.1516 -0.0929 0.037 Uiso 1 1 calc R
C18 C -0.09718(15) 0.15739(4) 0.07758(12) 0.0281(2) Uani 1 1 d .
H18 H -0.1296 0.1866 0.1049 0.034 Uiso 1 1 calc R
C19 C 0.05635(14) 0.13321(3) 0.15107(10) 0.02113(19) Uani 1 1 d .
C20 C 0.46498(15) 0.06675(4) 0.11990(11) 0.0270(2) Uani 1 1 d .
H20A H 0.4954 0.0939 0.0698 0.041 Uiso 1 1 calc R
H20B H 0.4278 0.0432 0.0512 0.041 Uiso 1 1 calc R
H20C H 0.5829 0.0576 0.1828 0.041 Uiso 1 1 calc R
C21 C 0.24237(15) 0.03404(3) 0.29202(10) 0.02207(19) Uani 1 1 d .
H21A H 0.1290 0.0403 0.3453 0.033 Uiso 1 1 calc R
H21B H 0.3592 0.0260 0.3578 0.033 Uiso 1 1 calc R
H21C H 0.2084 0.0094 0.2266 0.033 Uiso 1 1 calc R
C22 C 0.17279(16) 0.18913(3) 0.34245(11) 0.0239(2) Uani 1 1 d .
H22A H 0.2174 0.1852 0.4444 0.029 Uiso 1 1 calc R
H22B H 0.0307 0.1982 0.3333 0.029 Uiso 1 1 calc R
C23 C 0.29526(19) 0.22561(3) 0.28424(12) 0.0305(2) Uani 1 1 d .
H23A H 0.2852 0.2531 0.3397 0.037 Uiso 1 1 calc R
H23B H 0.4375 0.2167 0.2908 0.037 Uiso 1 1 calc R
O23 O 0.22115(18) 0.23295(3) 0.14242(9) 0.0475(3) Uani 1 1 d .
H23 H 0.255(3) 0.2605(6) 0.1229(19) 0.057 Uiso 1 1 d .
C24 C 0.49195(14) 0.12484(3) 0.40743(10) 0.01950(18) Uani 1 1 d .
H24 H 0.4955 0.1531 0.4518 0.023 Uiso 1 1 calc R
C25 C 0.64405(14) 0.09592(3) 0.44898(9) 0.01834(17) Uani 1 1 d .
H25 H 0.6298 0.0664 0.4151 0.022 Uiso 1 1 calc R
C31 C 0.86967(14) 0.15102(3) 0.58907(10) 0.02109(19) Uani 1 1 d .
O31 O 0.75567(12) 0.18368(2) 0.56137(10) 0.0343(2) Uani 1 1 d .
C32 C 1.06280(14) 0.15721(3) 0.67314(10) 0.01967(18) Uani 1 1 d .
O32 O 1.09536(11) 0.20009(2) 0.71422(8) 0.02714(17) Uani 1 1 d .
C33 C 1.19403(14) 0.12322(3) 0.70284(10) 0.01890(18) Uani 1 1 d .
H33 H 1.3199 0.1283 0.7560 0.023 Uiso 1 1 calc R
C34 C 1.13905(13) 0.08025(3) 0.65289(9) 0.01729(17) Uani 1 1 d .
N34 N 1.27650(12) 0.04458(3) 0.68603(9) 0.02068(17) Uani 1 1 d .
O33 O 1.43877(12) 0.05268(3) 0.75490(10) 0.0351(2) Uani 1 1 d .
O34 O 1.22923(11) 0.00653(2) 0.64504(8) 0.02867(18) Uani 1 1 d .
C35 C 0.95955(13) 0.07186(3) 0.57391(9) 0.01699(17) Uani 1 1 d .
H35 H 0.9277 0.0426 0.5427 0.020 Uiso 1 1 calc R
C36 C 0.82282(13) 0.10638(3) 0.53905(9) 0.01757(17) Uani 1 1 d .
C37 C 1.27557(18) 0.20895(4) 0.80324(14) 0.0342(3) Uani 1 1 d .
H37A H 1.2785 0.2402 0.8315 0.051 Uiso 1 1 calc R
H37B H 1.3905 0.2026 0.7517 0.051 Uiso 1 1 calc R
H37C H 1.2815 0.1902 0.8876 0.051 Uiso 1 1 calc R

loop_
_atom_site_aniso_label
_atom_site_aniso_U_11
_atom_site_aniso_U_22
_atom_site_aniso_U_33
_atom_site_aniso_U_23
_atom_site_aniso_U_13
_atom_site_aniso_U_12
N11 0.0175(4) 0.0161(3) 0.0230(4) 0.0033(3) -0.0028(3) -0.0006(3)
C12 0.0173(4) 0.0153(4) 0.0206(4) 0.0029(3) -0.0004(3) -0.0015(3)
C13 0.0179(4) 0.0174(4) 0.0187(4) 0.0004(3) -0.0006(3) -0.0024(3)
C14 0.0166(4) 0.0235(4) 0.0201(4) 0.0033(3) -0.0006(3) -0.0048(3)
C15 0.0221(5) 0.0326(5) 0.0215(4) 0.0001(4) 0.0003(4) -0.0096(4)
C16 0.0205(5) 0.0453(6) 0.0215(4) 0.0051(4) -0.0027(4) -0.0116(4)
C17 0.0184(4) 0.0428(6) 0.0298(5) 0.0132(5) -0.0058(4) -0.0059(4)
C18 0.0204(5) 0.0292(5) 0.0330(5) 0.0101(4) -0.0042(4) -0.0012(4)
C19 0.0167(4) 0.0229(4) 0.0226(4) 0.0059(3) -0.0028(3) -0.0038(3)
C20 0.0220(5) 0.0358(5) 0.0235(5) -0.0016(4) 0.0033(4) -0.0017(4)
C21 0.0259(5) 0.0166(4) 0.0233(4) 0.0006(3) 0.0012(4) -0.0028(3)
C22 0.0263(5) 0.0180(4) 0.0267(5) 0.0013(3) -0.0006(4) 0.0045(4)
C23 0.0417(6) 0.0177(4) 0.0301(5) 0.0039(4) -0.0059(4) -0.0038(4)
O23 0.0807(8) 0.0240(4) 0.0327(4) 0.0112(3) -0.0159(5) -0.0203(4)
C24 0.0191(4) 0.0170(4) 0.0213(4) -0.0004(3) -0.0030(3) 0.0004(3)
C25 0.0188(4) 0.0160(4) 0.0193(4) -0.0009(3) -0.0020(3) -0.0004(3)
C31 0.0209(4) 0.0162(4) 0.0249(4) -0.0035(3) -0.0036(3) 0.0007(3)
O31 0.0308(4) 0.0165(3) 0.0510(5) -0.0092(3) -0.0170(4) 0.0060(3)
C32 0.0208(4) 0.0157(4) 0.0216(4) -0.0035(3) -0.0017(3) -0.0024(3)
O32 0.0270(4) 0.0163(3) 0.0354(4) -0.0070(3) -0.0086(3) -0.0019(3)
C33 0.0178(4) 0.0184(4) 0.0197(4) -0.0028(3) -0.0015(3) -0.0019(3)
C34 0.0164(4) 0.0166(4) 0.0184(4) -0.0011(3) -0.0005(3) 0.0014(3)
N34 0.0184(4) 0.0198(4) 0.0225(4) -0.0029(3) -0.0040(3) 0.0020(3)
O33 0.0223(4) 0.0296(4) 0.0488(5) -0.0096(4) -0.0170(3) 0.0040(3)
O34 0.0277(4) 0.0171(3) 0.0382(4) -0.0056(3) -0.0098(3) 0.0031(3)
C35 0.0179(4) 0.0147(4) 0.0178(4) -0.0015(3) -0.0005(3) -0.0002(3)
C36 0.0181(4) 0.0150(4) 0.0188(4) -0.0015(3) -0.0018(3) 0.0002(3)
C37 0.0308(5) 0.0242(5) 0.0439(6) -0.0105(4) -0.0123(5) -0.0053(4)

loop_
_atom_type_symbol
_atom_type_description
_atom_type_scat_dispersion_real
_atom_type_scat_dispersion_imag
_atom_type_scat_source
C C 0.0033 0.0016 'International Tables Vol C Tables 4.2.6.8 and 6.1.1.4'
H H 0.0000 0.0000 'International Tables Vol C Tables 4.2.6.8 and 6.1.1.4'
N N 0.0061 0.0033 'International Tables Vol C Tables 4.2.6.8 and 6.1.1.4'
O O 0.0106 0.0060 'International Tables Vol C Tables 4.2.6.8 and 6.1.1.4'

loop_
_geom_angle_atom_site_label_1
_geom_angle_atom_site_label_2
_geom_angle_atom_site_label_3
_geom_angle
C12 N11 C19 111.36(8)
C12 N11 C22 125.58(8)
C19 N11 C22 123.06(8)
N11 C12 C24 120.41(8)
N11 C12 C13 109.60(8)
C24 C12 C13 129.82(8)
C14 C13 C12 101.08(7)
C14 C13 C20 109.97(8)
C12 C13 C20 111.59(8)
C14 C13 C21 111.03(7)
C12 C13 C21 111.77(7)
C20 C13 C21 111.02(8)
C15 C14 C19 119.60(9)
C15 C14 C13 130.74(10)
C19 C14 C13 109.62(8)
C14 C15 C16 118.40(10)
C14 C15 H15 120.8
C16 C15 H15 120.8
C17 C16 C15 120.92(10)
C17 C16 H16 119.5
C15 C16 H16 119.5
C16 C17 C18 121.73(10)
C16 C17 H17 119.1
C18 C17 H17 119.1
C19 C18 C17 116.04(11)
C19 C18 H18 122.0
C17 C18 H18 122.0
C14 C19 C18 123.28(9)
C14 C19 N11 108.24(8)
C18 C19 N11 128.41(10)
C13 C20 H20A 109.5
C13 C20 H20B 109.5
H20A C20 H20B 109.5
C13 C20 H20C 109.5
H20A C20 H20C 109.5
H20B C20 H20C 109.5
C13 C21 H21A 109.5
C13 C21 H21B 109.5
H21A C21 H21B 109.5
C13 C21 H21C 109.5
H21A C21 H21C 109.5
H21B C21 H21C 109.5
N11 C22 C23 112.84(9)
N11 C22 H22A 109.0
C23 C22 H22A 109.0
N11 C22 H22B 109.0
C23 C22 H22B 109.0
H22A C22 H22B 107.8
O23 C23 C22 108.39(9)
O23 C23 H23A 110.0
C22 C23 H23A 110.0
O23 C23 H23B 110.0
C22 C23 H23B 110.0
H23A C23 H23B 108.4
C23 O23 H23 106.1(12)
C25 C24 C12 125.03(9)
C25 C24 H24 117.5
C12 C24 H24 117.5
C24 C25 C36 125.71(8)
C24 C25 H25 117.1
C36 C25 H25 117.1
O31 C31 C36 123.52(8)
O31 C31 C32 119.97(8)
C36 C31 C32 116.50(8)
O32 C32 C33 125.11(8)
O32 C32 C31 112.57(8)
C33 C32 C31 122.31(8)
C32 O32 C37 116.61(8)
C32 C33 C34 118.69(8)
C32 C33 H33 120.7
C34 C33 H33 120.7
C35 C34 C33 122.26(8)
C35 C34 N34 119.32(8)
C33 C34 N34 118.42(8)
O33 N34 O34 122.03(8)
O33 N34 C34 118.71(8)
O34 N34 C34 119.25(8)
C34 C35 C36 120.39(8)
C34 C35 H35 119.8
C36 C35 H35 119.8
C35 C36 C25 117.56(8)
C35 C36 C31 119.83(8)
C25 C36 C31 122.55(8)
O32 C37 H37A 109.5
O32 C37 H37B 109.5
H37A C37 H37B 109.5
O32 C37 H37C 109.5
H37A C37 H37C 109.5
H37B C37 H37C 109.5

loop_
_geom_bond_atom_site_label_1
_geom_bond_atom_site_label_2
_geom_bond_distance
N11 C12 1.3358(11)
N11 C19 1.4218(11)
N11 C22 1.4705(13)
C12 C24 1.4141(12)
C12 C13 1.5269(13)
C13 C14 1.5105(13)
C13 C20 1.5386(14)
C13 C21 1.5411(13)
C14 C15 1.3858(13)
C14 C19 1.3881(14)
C15 C16 1.3945(15)
C15 H15 0.9500
C16 C17 1.3852(18)
C16 H16 0.9500
C17 C18 1.3952(15)
C17 H17 0.9500
C18 C19 1.3897(13)
C18 H18 0.9500
C20 H20A 0.9800
C20 H20B 0.9800
C20 H20C 0.9800
C21 H21A 0.9800
C21 H21B 0.9800
C21 H21C 0.9800
C22 C23 1.5164(15)
C22 H22A 0.9900
C22 H22B 0.9900
C23 O23 1.4038(13)
C23 H23A 0.9900
C23 H23B 0.9900
O23 H23 0.89(2)
C24 C25 1.3704(12)
C24 H24 0.9500
C25 C36 1.4340(12)
C25 H25 0.9500
C31 O31 1.2593(12)
C31 C36 1.4521(12)
C31 C32 1.4619(13)
C32 O32 1.3627(11)
C32 C33 1.3633(13)
O32 C37 1.4266(12)
C33 C34 1.4165(12)
C33 H33 0.9500
C34 C35 1.3748(12)
C34 N34 1.4323(11)
N34 O33 1.2351(10)
N34 O34 1.2431(10)
C35 C36 1.4058(12)
C35 H35 0.9500
C37 H37A 0.9800
C37 H37B 0.9800
C37 H37C 0.9800

loop_
_geom_hbond_atom_site_label_D
_geom_hbond_atom_site_label_H
_geom_hbond_atom_site_label_A
_geom_hbond_distance_DH
_geom_hbond_distance_HA
_geom_hbond_distance_DA
_geom_hbond_angle_DHA
_geom_hbond_site_symmetry_A
O23 H23 O31 0.89(2) 1.78(2) 2.6499(11) 164.8(17) 4_565

loop_
_geom_torsion_atom_site_label_1
_geom_torsion_atom_site_label_2
_geom_torsion_atom_site_label_3
_geom_torsion_atom_site_label_4
_geom_torsion
C19 N11 C12 C24 172.34(8)
C22 N11 C12 C24 -7.20(14)
C19 N11 C12 C13 -3.36(11)
C22 N11 C12 C13 177.10(8)
N11 C12 C13 C14 2.29(10)
C24 C12 C13 C14 -172.88(9)
N11 C12 C13 C20 119.14(9)
C24 C12 C13 C20 -56.03(13)
N11 C12 C13 C21 -115.87(9)
C24 C12 C13 C21 68.96(13)
C12 C13 C14 C15 177.05(10)
C20 C13 C14 C15 59.01(13)
C21 C13 C14 C15 -64.26(13)
C12 C13 C14 C19 -0.43(10)
C20 C13 C14 C19 -118.46(9)
C21 C13 C14 C19 118.27(9)
C19 C14 C15 C16 1.02(14)
C13 C14 C15 C16 -176.24(9)
C14 C15 C16 C17 0.59(15)
C15 C16 C17 C18 -1.46(16)
C16 C17 C18 C19 0.64(16)
C15 C14 C19 C18 -1.89(15)
C13 C14 C19 C18 175.91(9)
C15 C14 C19 N11 -179.24(8)
C13 C14 C19 N11 -1.44(10)
C17 C18 C19 C14 1.03(15)
C17 C18 C19 N11 177.82(10)
C12 N11 C19 C14 3.07(11)
C22 N11 C19 C14 -177.39(8)
C12 N11 C19 C18 -174.11(10)
C22 N11 C19 C18 5.44(16)
C12 N11 C22 C23 87.52(11)
C19 N11 C22 C23 -91.96(11)
N11 C22 C23 O23 62.83(12)
N11 C12 C24 C25 -179.38(9)
C13 C12 C24 C25 -4.65(16)
C12 C24 C25 C36 170.76(9)
O31 C31 C32 O32 0.63(14)
C36 C31 C32 O32 179.30(8)
O31 C31 C32 C33 -178.17(10)
C36 C31 C32 C33 0.50(14)
C33 C32 O32 C37 -4.50(15)
C31 C32 O32 C37 176.74(9)
O32 C32 C33 C34 179.97(9)
C31 C32 C33 C34 -1.38(15)
C32 C33 C34 C35 0.99(14)
C32 C33 C34 N34 -179.19(8)
C35 C34 N34 O33 178.72(9)
C33 C34 N34 O33 -1.10(14)
C35 C34 N34 O34 -1.38(14)
C33 C34 N34 O34 178.80(9)
C33 C34 C35 C36 0.32(14)
N34 C34 C35 C36 -179.49(8)
C34 C35 C36 C25 176.14(8)
C34 C35 C36 C31 -1.22(14)
C24 C25 C36 C35 177.97(9)
C24 C25 C36 C31 -4.75(15)
O31 C31 C36 C35 179.43(10)
C32 C31 C36 C35 0.82(14)
O31 C31 C36 C25 2.21(16)
C32 C31 C36 C25 -176.40(9)
